data_4131577
loop_
_publ_author_name
'Wu, Dong-Qing'
'Shao, Dong'
'Wei, Xiao-Qin'
'Shen, Fu-Xing'
'Shi, Le'
'Kempe, David'
'Zhang, Yuan-Zhu'
'Dunbar, Kim R.'
'Wang, Xin-Yi'

_publ_section_title
;
 Reversible On-Off Switching of a Single-Molecule Magnet via a
 Crystal-to-Crystal Chemical Transformation.
;
_journal_issue 34
_journal_name_full 'Journal of the American Chemical Society'
_journal_page_first 11714
_journal_page_last 11717
_journal_paper_doi 10.1021/jacs.7b07008
_journal_volume 139
_journal_year 2017
_chemical_formula_sum 'C33 H44 Mn2 Mo N19 O4'
_chemical_formula_weight 976.69
_space_group_crystal_system monoclinic
_space_group_IT_number 15
_space_group_name_Hall '-C 2yc'
_space_group_name_H-M_alt 'C 1 2/c 1'
_atom_sites_solution_hydrogens mixed
_audit_creation_method SHELXL-2014/7
_cell_angle_alpha 90
_cell_angle_beta 119.541(2)
_cell_angle_gamma 90
_cell_formula_units_Z 4
_cell_length_a 22.747(3)
_cell_length_b 13.7801(18)
_cell_length_c 15.497(2)
_cell_measurement_reflns_used 4091
_cell_measurement_temperature 296(2)
_cell_measurement_theta_max 31.14
_cell_measurement_theta_min 2.66
_cell_volume 4226.2(10)
_computing_structure_refinement 'SHELXL-2014/7 (Sheldrick, 2014)'
_diffrn_ambient_temperature 296(2)
_diffrn_measured_fraction_theta_full 0.999
_diffrn_measured_fraction_theta_max 0.998
_diffrn_measurement_device_type 'Bruker APEX-II CCD'
_diffrn_measurement_method '\f and \w scans'
_diffrn_radiation_type MoK\a
_diffrn_radiation_wavelength 0.71073
_diffrn_reflns_av_R_equivalents 0.0365
_diffrn_reflns_av_unetI/netI 0.0475
_diffrn_reflns_Laue_measured_fraction_full 0.999
_diffrn_reflns_Laue_measured_fraction_max 0.998
_diffrn_reflns_limit_h_max 29
_diffrn_reflns_limit_h_min -31
_diffrn_reflns_limit_k_max 18
_diffrn_reflns_limit_k_min -18
_diffrn_reflns_limit_l_max 19
_diffrn_reflns_limit_l_min -21
_diffrn_reflns_number 15818
_diffrn_reflns_point_group_measured_fraction_full 0.999
_diffrn_reflns_point_group_measured_fraction_max 0.998
_diffrn_reflns_theta_full 25.242
_diffrn_reflns_theta_max 29.130
_diffrn_reflns_theta_min 1.801
_diffrn_source 'fine-focus sealed tube'
_exptl_absorpt_coefficient_mu 0.942
_exptl_absorpt_correction_type multi-scan
_exptl_absorpt_process_details 'SADABS: Bruker, 2000'
_exptl_crystal_colour GREEN
_exptl_crystal_density_diffrn 1.535
_exptl_crystal_density_method 'not measured'
_exptl_crystal_description BLOCK
_exptl_crystal_F_000 1996
_exptl_crystal_size_max 0.280
_exptl_crystal_size_mid 0.250
_exptl_crystal_size_min 0.200
_exptl_transmission_factor_max 0.8340
_exptl_transmission_factor_min 0.7884
_refine_diff_density_max 1.884
_refine_diff_density_min -0.884
_refine_diff_density_rms 0.083
_refine_ls_extinction_method none
_refine_ls_goodness_of_fit_ref 1.023
_refine_ls_hydrogen_treatment mixed
_refine_ls_matrix_type full
_refine_ls_number_parameters 279
_refine_ls_number_reflns 5686
_refine_ls_number_restraints 6
_refine_ls_restrained_S_all 1.022
_refine_ls_R_factor_all 0.0834
_refine_ls_R_factor_gt 0.0482
_refine_ls_shift/su_max 0.001
_refine_ls_shift/su_mean 0.000
_refine_ls_structure_factor_coef Fsqd
_refine_ls_weighting_details 'w=1/[\s^2^(Fo^2^)+(0.0498P)^2^+6.8834P] where P=(Fo^2^+2Fc^2^)/3'
_refine_ls_weighting_scheme calc
_refine_ls_wR_factor_gt 0.1060
_refine_ls_wR_factor_ref 0.1216
_reflns_Friedel_coverage 0.000
_reflns_number_gt 3770
_reflns_number_total 5686
_reflns_threshold_expression 'I > 2\s(I)'
_cod_data_source_file ja7b07008_si_002.cif
_cod_data_source_block 1
_cod_depositor_comments
;
The following automatic conversions were performed:

data item '_exptl_absorpt_correction_type' value 'multi-Scan' was
changed to 'multi-scan' in accordance with the
/home/saulius/struct/COD-crude-data/automatic-downloads/DataCite-retrospective/ACS/depositions/lib/dictionaries/cif_core.dic
dictionary named 'cif_core.dic' version 2.4.2 last updated on
2011-04-26.

Automatic conversion script
Id: cif_fix_values 6909 2019-04-08 15:41:33Z antanas 
;
_cod_original_cell_volume 4226.1(10)
_cod_original_sg_symbol_H-M 'C 2/c'
_cod_database_code 4131577
_shelx_shelxl_version_number 2014/7
_shelx_space_group_comment
;
The symmetry employed for this shelxl refinement is uniquely defined
by the following loop, which should always be used as a source of
symmetry information in preference to the above space-group names.
They are only intended as comments.
;
_shelx_estimated_absorpt_t_min 0.778
_shelx_estimated_absorpt_t_max 0.834

loop_
_space_group_symop_operation_xyz
'x, y, z'
'-x, y, -z+1/2'
'x+1/2, y+1/2, z'
'-x+1/2, y+1/2, -z+1/2'
'-x, -y, -z'
'x, -y, z-1/2'
'-x+1/2, -y+1/2, -z'
'x+1/2, -y+1/2, z-1/2'

loop_
_atom_site_label
_atom_site_type_symbol
_atom_site_fract_x
_atom_site_fract_y
_atom_site_fract_z
_atom_site_U_iso_or_equiv
_atom_site_adp_type
_atom_site_occupancy
_atom_site_site_symmetry_order
_atom_site_calc_flag
_atom_site_refinement_flags_posn
_atom_site_refinement_flags_adp
_atom_site_refinement_flags_occupancy
Mo1 Mo 0.5000 0.25411(2) 0.2500 0.02940(11) Uani 1 2 d S T P
O1 O 0.21883(14) 0.2937(2) 0.0961(2) 0.0600(7) Uani 1 1 d D . .
H1WA H 0.1811(11) 0.322(2) 0.062(3) 0.072 Uiso 1 1 d D U .
H1WB H 0.2196(19) 0.2363(14) 0.077(3) 0.072 Uiso 1 1 d D U .
N1 N 0.35282(14) 0.2467(2) 0.2410(2) 0.0417(7) Uani 1 1 d . . .
C1 C 0.40425(16) 0.2495(2) 0.2446(2) 0.0294(6) Uani 1 1 d . . .
Mn1 Mn 0.26711(2) 0.25919(3) 0.26206(3) 0.02874(13) Uani 1 1 d . . .
O2 O 0.19256(16) 0.1309(2) 0.9693(2) 0.0745(9) Uiso 1 1 d D . .
H2WB H 0.1527(8) 0.152(3) 0.929(3) 0.089 Uiso 1 1 d D U .
H2WA H 0.2231(13) 0.156(3) 0.959(3) 0.089 Uiso 1 1 d D U .
N2 N 0.53044(19) 0.4453(3) 0.3953(3) 0.0778(12) Uani 1 1 d . . .
C2 C 0.52108(17) 0.3799(3) 0.3445(3) 0.0480(9) Uani 1 1 d . . .
N3 N 0.4196(2) 0.1752(3) 0.0184(3) 0.0804(12) Uani 1 1 d . . .
C3 C 0.44900(19) 0.2033(3) 0.0985(3) 0.0487(9) Uani 1 1 d . . .
N4 N 0.5000 0.0157(3) 0.2500 0.0654(14) Uani 1 2 d S T P
C4 C 0.5000 0.0989(3) 0.2500 0.0416(11) Uani 1 2 d S T P
N5 N 0.33233(12) 0.34713(19) 0.40273(19) 0.0343(6) Uani 1 1 d . . .
C5 C 0.40210(16) 0.2262(3) 0.5331(3) 0.0397(8) Uani 1 1 d . . .
N6 N 0.20414(13) 0.38402(18) 0.2616(2) 0.0361(6) Uani 1 1 d . . .
C6 C 0.3598(2) 0.2369(3) 0.5842(3) 0.0573(10) Uani 1 1 d . . .
H6A H 0.3752 0.2922 0.6275 0.086 Uiso 1 1 calc R U .
H6B H 0.3643 0.1796 0.6222 0.086 Uiso 1 1 calc R U .
H6C H 0.3132 0.2458 0.5351 0.086 Uiso 1 1 calc R U .
N7 N 0.13240(15) 0.4920(2) 0.2571(2) 0.0530(8) Uani 1 1 d . . .
H7N H 0.0952 0.5233 0.2366 0.105(19) Uiso 1 1 calc R . .
C7 C 0.47635(18) 0.2094(3) 0.6112(3) 0.0584(11) Uani 1 1 d . . .
H7A H 0.4925 0.2634 0.6561 0.088 Uiso 1 1 calc R U .
H7B H 0.5029 0.2031 0.5788 0.088 Uiso 1 1 calc R U .
H7C H 0.4801 0.1510 0.6474 0.088 Uiso 1 1 calc R U .
N8 N 0.30984(13) 0.14078(19) 0.3830(2) 0.0366(6) Uani 1 1 d . . .
C8 C 0.40066(15) 0.3201(2) 0.4780(2) 0.0392(8) Uani 1 1 d . . .
H8A H 0.4203 0.3725 0.5256 0.047 Uiso 1 1 calc R U .
H8B H 0.4281 0.3111 0.4466 0.047 Uiso 1 1 calc R U .
N9 N 0.18540(13) 0.14848(18) 0.2190(2) 0.0365(6) Uani 1 1 d . . .
C9 C 0.30521(17) 0.4220(2) 0.4166(3) 0.0385(7) Uani 1 1 d . . .
H9 H 0.3293 0.4616 0.4717 0.046 Uiso 1 1 calc R U .
N10 N 0.09752(16) 0.0535(2) 0.1722(3) 0.0529(8) Uani 1 1 d . . .
H10N H 0.0574 0.0304 0.1370 0.063(13) Uiso 1 1 calc R . .
C10 C 0.23606(17) 0.4435(2) 0.3445(3) 0.0368(7) Uani 1 1 d . . .
C11 C 0.19100(18) 0.5107(3) 0.3408(3) 0.0485(9) Uani 1 1 d . . .
H11 H 0.1990 0.5596 0.3867 0.058 Uiso 1 1 calc R U .
C12 C 0.14208(17) 0.4165(3) 0.2115(3) 0.0448(8) Uani 1 1 d . . .
H12 H 0.1090 0.3904 0.1518 0.054 Uiso 1 1 calc R U .
C13 C 0.37994(16) 0.1366(3) 0.4652(3) 0.0453(8) Uani 1 1 d . . .
H13A H 0.4099 0.1292 0.4377 0.054 Uiso 1 1 calc R U .
H13B H 0.3850 0.0795 0.5049 0.054 Uiso 1 1 calc R U .
C14 C 0.26845(17) 0.0744(2) 0.3735(3) 0.0404(8) Uani 1 1 d . . .
H14 H 0.2813 0.0251 0.4203 0.048 Uiso 1 1 calc R U .
C15 C 0.20092(17) 0.0764(2) 0.2887(3) 0.0377(7) Uani 1 1 d . . .
C16 C 0.14630(19) 0.0175(3) 0.2597(3) 0.0502(9) Uani 1 1 d . . .
H16 H 0.1432 -0.0364 0.2933 0.060 Uiso 1 1 calc R U .
C17 C 0.12284(17) 0.1315(3) 0.1501(3) 0.0457(8) Uani 1 1 d . . .
H17 H 0.0991 0.1688 0.0932 0.055 Uiso 1 1 calc R U .

loop_
_atom_site_aniso_label
_atom_site_aniso_U_11
_atom_site_aniso_U_22
_atom_site_aniso_U_33
_atom_site_aniso_U_23
_atom_site_aniso_U_13
_atom_site_aniso_U_12
Mo1 0.02675(19) 0.02805(19) 0.0394(2) 0.000 0.02093(17) 0.000
O1 0.0572(17) 0.080(2) 0.0448(17) 0.0052(15) 0.0263(14) 0.0052(16)
N1 0.0332(15) 0.0499(17) 0.0513(18) -0.0056(14) 0.0279(14) -0.0034(12)
C1 0.0332(15) 0.0279(14) 0.0294(15) -0.0015(12) 0.0171(13) -0.0011(12)
Mn1 0.0240(2) 0.0327(2) 0.0319(3) -0.00075(19) 0.0156(2) -0.00157(18)
N2 0.067(2) 0.053(2) 0.080(3) -0.027(2) 0.011(2) 0.0079(18)
C2 0.0359(18) 0.0402(19) 0.058(2) -0.0080(17) 0.0152(17) 0.0054(15)
N3 0.088(3) 0.089(3) 0.039(2) -0.007(2) 0.012(2) -0.001(2)
C3 0.044(2) 0.048(2) 0.049(2) 0.0044(18) 0.0185(18) 0.0012(17)
N4 0.062(3) 0.037(2) 0.106(4) 0.000 0.048(3) 0.000
C4 0.037(3) 0.037(3) 0.059(3) 0.000 0.030(2) 0.000
N5 0.0302(14) 0.0357(14) 0.0339(15) 0.0016(11) 0.0133(12) 0.0000(11)
C5 0.0295(16) 0.051(2) 0.0340(18) 0.0034(15) 0.0118(14) 0.0011(14)
N6 0.0309(14) 0.0358(14) 0.0407(16) -0.0015(12) 0.0169(12) -0.0008(11)
C6 0.054(2) 0.076(3) 0.048(2) 0.003(2) 0.030(2) -0.004(2)
N7 0.0428(18) 0.054(2) 0.062(2) 0.0028(16) 0.0255(17) 0.0150(15)
C7 0.036(2) 0.074(3) 0.048(2) 0.010(2) 0.0067(18) 0.0028(19)
N8 0.0345(14) 0.0326(14) 0.0380(16) 0.0017(12) 0.0142(12) 0.0003(11)
C8 0.0283(16) 0.0442(18) 0.0380(19) -0.0016(15) 0.0109(14) -0.0028(14)
N9 0.0337(14) 0.0330(14) 0.0408(16) -0.0001(12) 0.0169(13) -0.0030(11)
C9 0.0425(19) 0.0332(17) 0.0373(19) -0.0055(14) 0.0178(16) -0.0024(14)
N10 0.0399(18) 0.0420(17) 0.068(2) -0.0049(16) 0.0196(17) -0.0103(14)
C10 0.0411(18) 0.0313(16) 0.0415(19) 0.0012(14) 0.0229(16) 0.0009(14)
C11 0.056(2) 0.0391(18) 0.050(2) -0.0018(16) 0.0255(19) 0.0095(17)
C12 0.0347(18) 0.048(2) 0.048(2) 0.0011(16) 0.0172(17) 0.0008(15)
C13 0.0351(18) 0.0409(18) 0.049(2) 0.0053(16) 0.0121(17) 0.0059(15)
C14 0.048(2) 0.0322(16) 0.0392(19) 0.0027(14) 0.0200(17) -0.0026(14)
C15 0.0402(18) 0.0314(16) 0.043(2) -0.0032(14) 0.0220(16) -0.0046(14)
C16 0.052(2) 0.0369(18) 0.061(3) 0.0000(17) 0.027(2) -0.0111(17)
C17 0.0378(18) 0.0405(19) 0.052(2) -0.0016(16) 0.0170(17) -0.0013(15)

loop_
_atom_type_symbol
_atom_type_description
_atom_type_scat_dispersion_real
_atom_type_scat_dispersion_imag
_atom_type_scat_source
C C 0.0033 0.0016 'International Tables Vol C Tables 4.2.6.8 and 6.1.1.4'
H H 0.0000 0.0000 'International Tables Vol C Tables 4.2.6.8 and 6.1.1.4'
N N 0.0061 0.0033 'International Tables Vol C Tables 4.2.6.8 and 6.1.1.4'
O O 0.0106 0.0060 'International Tables Vol C Tables 4.2.6.8 and 6.1.1.4'
Mn Mn 0.3368 0.7283 'International Tables Vol C Tables 4.2.6.8 and 6.1.1.4'
Mo Mo -1.6832 0.6857 'International Tables Vol C Tables 4.2.6.8 and 6.1.1.4'

loop_
_geom_angle_atom_site_label_1
_geom_angle_atom_site_label_2
_geom_angle_atom_site_label_3
_geom_angle
_geom_angle_site_symmetry_1
_geom_angle_site_symmetry_3
C1 Mo1 C1 176.60(15) 2_655 .
C1 Mo1 C4 88.30(7) 2_655 .
C1 Mo1 C4 88.30(7) . .
C1 Mo1 C3 87.52(13) 2_655 2_655
C1 Mo1 C3 91.38(13) . 2_655
C4 Mo1 C3 71.08(10) . 2_655
C1 Mo1 C3 91.38(13) 2_655 .
C1 Mo1 C3 87.52(13) . .
C4 Mo1 C3 71.08(10) . .
C3 Mo1 C3 142.2(2) 2_655 .
C1 Mo1 C2 86.10(12) 2_655 2_655
C1 Mo1 C2 96.64(12) . 2_655
C4 Mo1 C2 143.18(11) . 2_655
C3 Mo1 C2 144.72(15) 2_655 2_655
C3 Mo1 C2 72.70(14) . 2_655
C1 Mo1 C2 96.64(12) 2_655 .
C1 Mo1 C2 86.10(12) . .
C4 Mo1 C2 143.18(11) . .
C3 Mo1 C2 72.70(14) 2_655 .
C3 Mo1 C2 144.72(14) . .
C2 Mo1 C2 73.6(2) 2_655 .
Mn1 O1 H1WA 125(3) . .
Mn1 O1 H1WB 97(3) . .
H1WA O1 H1WB 113.7(18) . .
C1 N1 Mn1 168.0(3) . .
N1 C1 Mo1 179.5(3) . .
N1 Mn1 N6 133.87(10) . .
N1 Mn1 N9 125.86(10) . .
N6 Mn1 N9 94.99(10) . .
N1 Mn1 N5 88.64(10) . .
N6 Mn1 N5 73.07(9) . .
N9 Mn1 N5 134.32(10) . .
N1 Mn1 O1 79.29(11) . .
N6 Mn1 O1 83.41(11) . .
N9 Mn1 O1 86.50(10) . .
N5 Mn1 O1 133.29(11) . .
N1 Mn1 N8 90.92(10) . .
N6 Mn1 N8 124.01(10) . .
N9 Mn1 N8 73.46(10) . .
N5 Mn1 N8 77.59(10) . .
O1 Mn1 N8 146.55(11) . .
H2WB O2 H2WA 112.5(17) . .
N2 C2 Mo1 177.5(4) . .
N3 C3 Mo1 177.2(4) . .
N4 C4 Mo1 180.0 . .
C9 N5 C8 119.1(3) . .
C9 N5 Mn1 116.7(2) . .
C8 N5 Mn1 124.2(2) . .
C6 C5 C7 109.6(3) . .
C6 C5 C13 110.9(3) . .
C7 C5 C13 106.3(3) . .
C6 C5 C8 111.1(3) . .
C7 C5 C8 106.1(3) . .
C13 C5 C8 112.6(3) . .
C12 N6 C10 105.5(3) . .
C12 N6 Mn1 140.0(2) . .
C10 N6 Mn1 114.1(2) . .
C5 C6 H6A 109.5 . .
C5 C6 H6B 109.5 . .
H6A C6 H6B 109.5 . .
C5 C6 H6C 109.5 . .
H6A C6 H6C 109.5 . .
H6B C6 H6C 109.5 . .
C12 N7 C11 108.4(3) . .
C12 N7 H7N 125.8 . .
C11 N7 H7N 125.8 . .
C5 C7 H7A 109.5 . .
C5 C7 H7B 109.5 . .
H7A C7 H7B 109.5 . .
C5 C7 H7C 109.5 . .
H7A C7 H7C 109.5 . .
H7B C7 H7C 109.5 . .
C14 N8 C13 119.9(3) . .
C14 N8 Mn1 115.1(2) . .
C13 N8 Mn1 125.0(2) . .
N5 C8 C5 112.4(3) . .
N5 C8 H8A 109.1 . .
C5 C8 H8A 109.1 . .
N5 C8 H8B 109.1 . .
C5 C8 H8B 109.1 . .
H8A C8 H8B 107.9 . .
C17 N9 C15 105.4(3) . .
C17 N9 Mn1 140.6(2) . .
C15 N9 Mn1 113.8(2) . .
N5 C9 C10 118.0(3) . .
N5 C9 H9 121.0 . .
C10 C9 H9 121.0 . .
C17 N10 C16 107.8(3) . .
C17 N10 H10N 126.1 . .
C16 N10 H10N 126.1 . .
C11 C10 N6 108.8(3) . .
C11 C10 C9 133.1(3) . .
N6 C10 C9 118.0(3) . .
N7 C11 C10 106.0(3) . .
N7 C11 H11 127.0 . .
C10 C11 H11 127.0 . .
N6 C12 N7 111.3(3) . .
N6 C12 H12 124.4 . .
N7 C12 H12 124.4 . .
N8 C13 C5 114.3(3) . .
N8 C13 H13A 108.7 . .
C5 C13 H13A 108.7 . .
N8 C13 H13B 108.7 . .
C5 C13 H13B 108.7 . .
H13A C13 H13B 107.6 . .
N8 C14 C15 119.1(3) . .
N8 C14 H14 120.5 . .
C15 C14 H14 120.5 . .
C16 C15 N9 109.4(3) . .
C16 C15 C14 132.4(3) . .
N9 C15 C14 118.2(3) . .
N10 C16 C15 106.0(3) . .
N10 C16 H16 127.0 . .
C15 C16 H16 127.0 . .
N9 C17 N10 111.4(3) . .
N9 C17 H17 124.3 . .
N10 C17 H17 124.3 . .

loop_
_geom_bond_atom_site_label_1
_geom_bond_atom_site_label_2
_geom_bond_distance
_geom_bond_site_symmetry_2
Mo1 C1 2.139(3) 2_655
Mo1 C1 2.139(3) .
Mo1 C4 2.139(5) .
Mo1 C3 2.159(4) 2_655
Mo1 C3 2.159(4) .
Mo1 C2 2.165(4) 2_655
Mo1 C2 2.165(4) .
O1 Mn1 2.294(3) .
O1 H1WA 0.849(10) .
O1 H1WB 0.848(10) .
N1 C1 1.144(4) .
N1 Mn1 2.136(3) .
Mn1 N6 2.236(3) .
Mn1 N9 2.237(3) .
Mn1 N5 2.287(3) .
Mn1 N8 2.307(3) .
O2 H2WB 0.859(10) .
O2 H2WA 0.861(10) .
N2 C2 1.146(5) .
N3 C3 1.149(5) .
N4 C4 1.146(6) .
N5 C9 1.274(4) .
N5 C8 1.458(4) .
C5 C6 1.526(5) .
C5 C7 1.535(5) .
C5 C13 1.537(5) .
C5 C8 1.542(5) .
N6 C12 1.310(4) .
N6 C10 1.389(4) .
C6 H6A 0.9600 .
C6 H6B 0.9600 .
C6 H6C 0.9600 .
N7 C12 1.335(4) .
N7 C11 1.350(5) .
N7 H7N 0.8600 .
C7 H7A 0.9600 .
C7 H7B 0.9600 .
C7 H7C 0.9600 .
N8 C14 1.268(4) .
N8 C13 1.472(4) .
C8 H8A 0.9700 .
C8 H8B 0.9700 .
N9 C17 1.312(4) .
N9 C15 1.379(4) .
C9 C10 1.441(5) .
C9 H9 0.9300 .
N10 C17 1.342(4) .
N10 C16 1.354(5) .
N10 H10N 0.8600 .
C10 C11 1.362(4) .
C11 H11 0.9300 .
C12 H12 0.9300 .
C13 H13A 0.9700 .
C13 H13B 0.9700 .
C14 C15 1.448(5) .
C14 H14 0.9300 .
C15 C16 1.362(4) .
C16 H16 0.9300 .
C17 H17 0.9300 .

loop_
_geom_hbond_atom_site_label_D
_geom_hbond_atom_site_label_H
_geom_hbond_atom_site_label_A
_geom_hbond_distance_DH
_geom_hbond_distance_HA
_geom_hbond_distance_DA
_geom_hbond_angle_DHA
_geom_hbond_site_symmetry_A
O1 H1WA N3 0.849(10) 2.00(2) 2.782(5) 153(4) 7
O1 H1WB O2 0.848(10) 2.06(2) 2.846(5) 153(4) 1_554
O2 H2WA O1 0.861(10) 2.015(15) 2.861(4) 167(4) 7_556
N7 H7N N4 0.86 2.28 2.977(3) 138.7 3_455
C9 H9 O2 0.93 2.64 3.365(4) 135.2 4_556
N10 H10N N2 0.86 2.15 2.964(5) 157.1 4_545
C11 H11 O2 0.93 2.57 3.276(5) 133.1 4_556
C12 H12 N3 0.93 2.55 3.365(5) 146.6 7
C17 H17 N3 0.93 2.66 3.515(6) 153.7 7

loop_
_geom_torsion_atom_site_label_1
_geom_torsion_atom_site_label_2
_geom_torsion_atom_site_label_3
_geom_torsion_atom_site_label_4
_geom_torsion
C9 N5 C8 C5 110.3(3)
Mn1 N5 C8 C5 -66.6(3)
C6 C5 C8 N5 -59.1(4)
C7 C5 C8 N5 -178.2(3)
C13 C5 C8 N5 65.9(4)
C8 N5 C9 C10 -175.9(3)
Mn1 N5 C9 C10 1.3(4)
C12 N6 C10 C11 0.0(4)
Mn1 N6 C10 C11 -174.1(2)
C12 N6 C10 C9 177.3(3)
Mn1 N6 C10 C9 3.2(4)
N5 C9 C10 C11 173.4(4)
N5 C9 C10 N6 -3.1(5)
C12 N7 C11 C10 -0.5(4)
N6 C10 C11 N7 0.3(4)
C9 C10 C11 N7 -176.4(3)
C10 N6 C12 N7 -0.4(4)
Mn1 N6 C12 N7 171.3(3)
C11 N7 C12 N6 0.6(4)
C14 N8 C13 C5 -122.8(3)
Mn1 N8 C13 C5 59.2(4)
C6 C5 C13 N8 62.6(4)
C7 C5 C13 N8 -178.4(3)
C8 C5 C13 N8 -62.5(4)
C13 N8 C14 C15 -176.2(3)
Mn1 N8 C14 C15 2.1(4)
C17 N9 C15 C16 -0.4(4)
Mn1 N9 C15 C16 175.0(2)
C17 N9 C15 C14 178.1(3)
Mn1 N9 C15 C14 -6.5(4)
N8 C14 C15 C16 -178.9(4)
N8 C14 C15 N9 3.0(5)
C17 N10 C16 C15 0.1(4)
N9 C15 C16 N10 0.2(4)
C14 C15 C16 N10 -178.0(4)
C15 N9 C17 N10 0.5(4)
Mn1 N9 C17 N10 -172.9(3)
C16 N10 C17 N9 -0.4(4)
